data_4108293
loop_
_publ_author_name
'Miguel A. Esteruelas'
'Ana B. Masamunt'
'Montserrat Oliv\'an'
'Enrique O\~nate'
'Marta Valencia'

_publ_contact_author
;
  Dr. Montserrat Oliv\'an
  Departamento de Qu\'imica Inorg\'anica - I.C.M.A.
  Universidad de Zaragoza - C.S.I.C.
  50009 Zaragoza, Spain
;
_publ_contact_author_email molivan@unizar.es
_publ_section_title
;
 Aromatic Diosmatricyclic Nitrogen-Containing Compounds
;
_journal_name_full 'Journal of the American Chemical Society'
_journal_page_first 11612
_journal_page_last 11613
_journal_paper_doi 10.1021/ja8048892
_journal_volume 130
_journal_year 2008
_chemical_formula_moiety 'C60 H112 N2 Os2 P4, 0.5 (C7 H8)'
_chemical_formula_sum 'C63.5 H116 N2 Os2 P4'
_chemical_formula_weight 1411.86
_chemical_name_systematic
; 
 ? 
;
_space_group_IT_number 2
_symmetry_cell_setting triclinic
_symmetry_space_group_name_Hall '-P 1'
_symmetry_space_group_name_H-M 'P -1'
_atom_sites_solution_hydrogens geom
_atom_sites_solution_primary direct
_atom_sites_solution_secondary difmap
_audit_creation_method SHELXL-97
_cell_angle_alpha 85.937(8)
_cell_angle_beta 69.937(8)
_cell_angle_gamma 84.575(7)
_cell_formula_units_Z 2
_cell_length_a 12.091(5)
_cell_length_b 16.911(7)
_cell_length_c 17.257(7)
_cell_measurement_reflns_used 11470
_cell_measurement_temperature 100(2)
_cell_measurement_theta_max 27
_cell_measurement_theta_min 2
_cell_volume 3297(2)
_computing_cell_refinement 'SAINT+ v. 6.1 (Bruker AXS, 2000)'
_computing_data_collection 'SMART v. 5.625 (Bruker AXS, 2000)'
_computing_data_reduction 'SAINT+ v. 6.1 (Bruker AXS, 2000)'
_computing_molecular_graphics 'XP, SHELXTL v. 6.1 (Bruker, 2000)'
_computing_publication_material 'XCIF, SHELXTL v. 6.1 (Bruker, 2000)'
_computing_structure_refinement 'SHELXL-97 (Sheldrick, 1997)'
_computing_structure_solution 'SHELXS-97 (Sheldrick, 1990)'
_diffrn_ambient_temperature 100(2)
_diffrn_detector_area_resol_mean 8.26
_diffrn_measured_fraction_theta_full 0.991
_diffrn_measured_fraction_theta_max 0.912
_diffrn_measurement_device_type 'Bruker SMART APEX CCD system'
_diffrn_measurement_method '\w rotations with narrow frames'
_diffrn_radiation_monochromator graphite
_diffrn_radiation_source 'fine-focus sealed tube'
_diffrn_radiation_type MoK\a
_diffrn_radiation_wavelength 0.71073
_diffrn_reflns_av_R_equivalents 0.0509
_diffrn_reflns_av_sigmaI/netI 0.0670
_diffrn_reflns_limit_h_max 16
_diffrn_reflns_limit_h_min -16
_diffrn_reflns_limit_k_max 22
_diffrn_reflns_limit_k_min -22
_diffrn_reflns_limit_l_max 23
_diffrn_reflns_limit_l_min -23
_diffrn_reflns_number 41028
_diffrn_reflns_theta_full 27.50
_diffrn_reflns_theta_max 28.94
_diffrn_reflns_theta_min 1.80
_diffrn_standards_decay_% 'no decay'
_exptl_absorpt_coefficient_mu 3.984
_exptl_absorpt_correction_T_max 0.822
_exptl_absorpt_correction_T_min 0.662
_exptl_absorpt_correction_type multi-scan
_exptl_absorpt_process_details
;
Absorption correction performed with SADABS program. This is based on the
method of Blessing: Blessing, R. H., Acta Crystallogr., Sect. A 1995, 51, 33.

SADABS: Area-Detector Absorption Correction. Bruker-AXS 
within SAINT+ package, v. 6.1 (2000).
;
_exptl_crystal_colour 'dark orange'
_exptl_crystal_density_diffrn 1.422
_exptl_crystal_description prism
_exptl_crystal_F_000 1446
_exptl_crystal_size_max 0.08
_exptl_crystal_size_mid 0.07
_exptl_crystal_size_min 0.05
_refine_diff_density_max 1.922
_refine_diff_density_min -0.976
_refine_diff_density_rms 0.143
_refine_ls_extinction_method none
_refine_ls_goodness_of_fit_ref 0.975
_refine_ls_hydrogen_treatment mixed
_refine_ls_matrix_type full
_refine_ls_number_parameters 695
_refine_ls_number_reflns 15903
_refine_ls_number_restraints 72
_refine_ls_restrained_S_all 0.975
_refine_ls_R_factor_all 0.0569
_refine_ls_R_factor_gt 0.0402
_refine_ls_shift/su_max 0.003
_refine_ls_shift/su_mean 0.000
_refine_ls_structure_factor_coef Fsqd
_refine_ls_weighting_details 'calc w=1/[\s^2^(Fo^2^)+(0.0364P)^2^+0.0000P] where P=(Fo^2^+2Fc^2^)/3'
_refine_ls_weighting_scheme calc
_refine_ls_wR_factor_gt 0.0847
_refine_ls_wR_factor_ref 0.0897
_reflns_number_gt 12342
_reflns_number_total 15903
_reflns_threshold_expression >2sigma(I)
_cod_data_source_file ja8048892_si_002_3.cif
_cod_data_source_block mae328as
_cod_original_formula_sum 'C63.50 H116 N2 Os2 P4'
_cod_database_code 4108293

loop_
_symmetry_equiv_pos_as_xyz
'x, y, z'
'-x, -y, -z'

loop_
_atom_site_label
_atom_site_type_symbol
_atom_site_fract_x
_atom_site_fract_y
_atom_site_fract_z
_atom_site_U_iso_or_equiv
_atom_site_adp_type
_atom_site_occupancy
_atom_site_symmetry_multiplicity
_atom_site_calc_flag
_atom_site_refinement_flags
_atom_site_disorder_assembly
_atom_site_disorder_group
Os1 Os 0.095524(15) 0.790724(10) 1.182118(12) 0.01961(5) Uani 1 1 d D A .
H01 H 0.092(4) 0.852(2) 1.1100(19) 0.025(13) Uiso 1 1 d D . .
H02 H 0.064(4) 0.8816(10) 1.202(3) 0.047(16) Uiso 1 1 d D . .
H03 H 0.050(5) 0.814(3) 1.2760(12) 0.057 Uiso 1 1 d D . .
Os2 Os 0.303641(16) 0.716181(10) 0.795378(12) 0.02099(5) Uani 1 1 d D A .
H05 H 0.290(4) 0.779(2) 0.726(2) 0.030(14) Uiso 1 1 d D . .
H04 H 0.343(5) 0.690(3) 0.7026(12) 0.049(17) Uiso 1 1 d D . .
H06 H 0.255(4) 0.7992(16) 0.835(3) 0.047(16) Uiso 1 1 d D . .
P1 P 0.27609(11) 0.83201(7) 1.17867(8) 0.0212(3) Uani 1 1 d . . .
P2 P -0.10217(11) 0.79816(7) 1.19132(9) 0.0257(3) Uani 1 1 d . . .
P3 P 0.48383(11) 0.76952(7) 0.77454(8) 0.0229(3) Uani 1 1 d . . .
P4 P 0.11192(12) 0.70483(8) 0.79646(9) 0.0303(3) Uani 1 1 d . . .
N1 N 0.1059(3) 0.6693(2) 1.2317(2) 0.0227(9) Uani 1 1 d . . .
N2 N 0.3566(3) 0.5912(2) 0.8081(3) 0.0225(9) Uani 1 1 d . A .
C1 C 0.1724(4) 0.7226(2) 1.0757(3) 0.0202(10) Uani 1 1 d . . .
C2 C 0.2053(4) 0.7453(2) 0.9913(3) 0.0201(9) Uani 1 1 d . A .
H2 H 0.1898 0.7996 0.9777 0.024 Uiso 1 1 calc R . .
C3 C 0.2593(4) 0.6947(3) 0.9250(3) 0.0209(10) Uani 1 1 d . . .
C4 C 0.2860(4) 0.6140(3) 0.9490(3) 0.0221(10) Uani 1 1 d . A .
C5 C 0.2566(4) 0.5882(3) 1.0303(3) 0.0236(10) Uani 1 1 d . . .
H5 H 0.2752 0.5343 1.0438 0.028 Uiso 1 1 calc R A .
C6 C 0.1997(4) 0.6406(3) 1.0933(3) 0.0211(10) Uani 1 1 d . A .
C7 C 0.1623(4) 0.6142(3) 1.1787(3) 0.0239(10) Uani 1 1 d . A .
C8 C 0.1926(5) 0.5307(3) 1.2050(3) 0.0295(11) Uani 1 1 d . . .
H8A H 0.1825 0.5285 1.2639 0.044 Uiso 1 1 calc R A .
H8B H 0.2748 0.5145 1.1730 0.044 Uiso 1 1 calc R . .
H8C H 0.1403 0.4948 1.1951 0.044 Uiso 1 1 calc R . .
C9 C 0.3413(4) 0.5608(3) 0.8821(3) 0.0266(11) Uani 1 1 d . . .
C10 C 0.3762(5) 0.4751(3) 0.8993(3) 0.0307(12) Uani 1 1 d . A .
H10A H 0.3056 0.4483 0.9322 0.046 Uiso 1 1 calc R . .
H10B H 0.4314 0.4727 0.9298 0.046 Uiso 1 1 calc R . .
H10C H 0.4141 0.4486 0.8469 0.046 Uiso 1 1 calc R . .
C11 C 0.0456(4) 0.6445(3) 1.3150(3) 0.0267(11) Uani 1 1 d . A .
C12 C -0.0393(4) 0.5896(3) 1.3320(3) 0.0312(12) Uani 1 1 d . . .
H12 H -0.0542 0.5676 1.2876 0.037 Uiso 1 1 calc R A .
C13 C -0.1017(5) 0.5667(3) 1.4117(4) 0.0390(14) Uani 1 1 d . A .
H13 H -0.1595 0.5294 1.4217 0.047 Uiso 1 1 calc R . .
C14 C -0.0825(5) 0.5966(3) 1.4773(4) 0.0414(14) Uani 1 1 d . . .
C15 C 0.0028(5) 0.6520(4) 1.4602(4) 0.0420(14) Uani 1 1 d . A .
H15 H 0.0179 0.6736 1.5046 0.050 Uiso 1 1 calc R . .
C16 C 0.0653(5) 0.6757(3) 1.3804(3) 0.0347(13) Uani 1 1 d . . .
H16 H 0.1221 0.7138 1.3703 0.042 Uiso 1 1 calc R A .
C17 C -0.1509(6) 0.5717(4) 1.5648(4) 0.0590(19) Uani 1 1 d . A .
H17A H -0.2347 0.5716 1.5714 0.089 Uiso 1 1 calc R . .
H17B H -0.1415 0.6091 1.6025 0.089 Uiso 1 1 calc R . .
H17C H -0.1212 0.5182 1.5775 0.089 Uiso 1 1 calc R . .
C18 C 0.4037(4) 0.5396(3) 0.7398(3) 0.0241(10) Uani 1 1 d . . .
C19 C 0.5220(5) 0.5295(4) 0.6979(4) 0.0489(17) Uani 1 1 d . A .
H19 H 0.5752 0.5578 0.7131 0.059 Uiso 1 1 calc R . .
C20 C 0.5644(6) 0.4785(4) 0.6339(4) 0.057(2) Uani 1 1 d . . .
H20 H 0.6472 0.4716 0.6060 0.068 Uiso 1 1 calc R A .
C21 C 0.4908(5) 0.4372(3) 0.6089(3) 0.0397(14) Uani 1 1 d . A .
C22 C 0.3722(5) 0.4463(4) 0.6532(4) 0.0498(17) Uani 1 1 d . . .
H22 H 0.3188 0.4171 0.6391 0.060 Uiso 1 1 calc R A .
C23 C 0.3297(5) 0.4969(4) 0.7175(4) 0.0458(16) Uani 1 1 d . A .
H23 H 0.2473 0.5022 0.7471 0.055 Uiso 1 1 calc R . .
C24 C 0.5363(7) 0.3818(4) 0.5385(4) 0.062(2) Uani 1 1 d . . .
H24A H 0.5505 0.4125 0.4861 0.093 Uiso 1 1 calc R A .
H24B H 0.4776 0.3436 0.5441 0.093 Uiso 1 1 calc R . .
H24C H 0.6102 0.3532 0.5394 0.093 Uiso 1 1 calc R . .
C25 C 0.3457(4) 0.8915(3) 1.0820(3) 0.0250(11) Uani 1 1 d . . .
H25 H 0.3422 0.8594 1.0365 0.030 Uiso 1 1 calc R . .
C26 C 0.4769(4) 0.9066(3) 1.0593(4) 0.0405(14) Uani 1 1 d . . .
H26A H 0.5042 0.9341 1.0049 0.061 Uiso 1 1 calc R . .
H26B H 0.5235 0.8558 1.0580 0.061 Uiso 1 1 calc R . .
H26C H 0.4864 0.9397 1.1007 0.061 Uiso 1 1 calc R . .
C27 C 0.2767(4) 0.9708(3) 1.0747(3) 0.0327(12) Uani 1 1 d . . .
H27A H 0.2942 1.0103 1.1070 0.049 Uiso 1 1 calc R . .
H27B H 0.1919 0.9636 1.0959 0.049 Uiso 1 1 calc R . .
H27C H 0.2998 0.9894 1.0167 0.049 Uiso 1 1 calc R . .
C28 C 0.4028(4) 0.7595(3) 1.1787(3) 0.0266(11) Uani 1 1 d . . .
H28 H 0.4690 0.7915 1.1773 0.032 Uiso 1 1 calc R . .
C29 C 0.4469(4) 0.7109(3) 1.1026(3) 0.0328(12) Uani 1 1 d . . .
H29A H 0.5236 0.6833 1.0986 0.049 Uiso 1 1 calc R . .
H29B H 0.4555 0.7460 1.0536 0.049 Uiso 1 1 calc R . .
H29C H 0.3903 0.6717 1.1064 0.049 Uiso 1 1 calc R . .
C30 C 0.3758(5) 0.7061(3) 1.2567(3) 0.0370(13) Uani 1 1 d . . .
H30A H 0.3110 0.6736 1.2605 0.056 Uiso 1 1 calc R . .
H30B H 0.3528 0.7390 1.3051 0.056 Uiso 1 1 calc R . .
H30C H 0.4462 0.6714 1.2548 0.056 Uiso 1 1 calc R . .
C31 C 0.2645(4) 0.8917(3) 1.2680(3) 0.0315(12) Uani 1 1 d . . .
H31 H 0.2356 0.8553 1.3178 0.038 Uiso 1 1 calc R . .
C32 C 0.3800(5) 0.9197(4) 1.2704(4) 0.0577(19) Uani 1 1 d . . .
H32A H 0.4122 0.9568 1.2234 0.087 Uiso 1 1 calc R . .
H32B H 0.4370 0.8737 1.2672 0.087 Uiso 1 1 calc R . .
H32C H 0.3647 0.9464 1.3220 0.087 Uiso 1 1 calc R . .
C33 C 0.1737(6) 0.9631(3) 1.2829(4) 0.0528(17) Uani 1 1 d . . .
H33A H 0.1668 0.9870 1.3346 0.079 Uiso 1 1 calc R . .
H33B H 0.0970 0.9457 1.2866 0.079 Uiso 1 1 calc R . .
H33C H 0.1991 1.0025 1.2370 0.079 Uiso 1 1 calc R . .
C34A C -0.1297(6) 0.7429(4) 1.1113(4) 0.0294(14) Uiso 0.80 1 d PU A 1
H34A H -0.0639 0.7548 1.0591 0.035 Uiso 0.80 1 calc PR A 1
C35A C -0.1159(8) 0.6541(5) 1.1258(5) 0.037(2) Uiso 0.80 1 d PU A 1
H35A H -0.1850 0.6368 1.1710 0.056 Uiso 0.80 1 calc PR A 1
H35B H -0.0447 0.6401 1.1403 0.056 Uiso 0.80 1 calc PR A 1
H35C H -0.1089 0.6276 1.0754 0.056 Uiso 0.80 1 calc PR A 1
C36A C -0.2418(7) 0.7655(5) 1.0914(5) 0.049(2) Uiso 0.80 1 d PU A 1
H36A H -0.2315 0.7480 1.0362 0.074 Uiso 0.80 1 calc PR A 1
H36B H -0.2584 0.8234 1.0928 0.074 Uiso 0.80 1 calc PR A 1
H36C H -0.3078 0.7398 1.1323 0.074 Uiso 0.80 1 calc PR A 1
C34B C -0.1786(19) 0.7046(15) 1.2143(16) 0.041(4) Uiso 0.20 1 d PDU A 2
H34B H -0.1624 0.6792 1.2638 0.049 Uiso 0.20 1 calc PR A 2
C35B C -0.3130(18) 0.7056(19) 1.2354(19) 0.056(6) Uiso 0.20 1 d PDU A 2
H35D H -0.3354 0.7331 1.1904 0.084 Uiso 0.20 1 calc PR A 2
H35E H -0.3530 0.7334 1.2866 0.084 Uiso 0.20 1 calc PR A 2
H35F H -0.3364 0.6508 1.2425 0.084 Uiso 0.20 1 calc PR A 2
C36B C -0.115(2) 0.649(2) 1.1438(18) 0.030(5) Uiso 0.20 1 d PDU A 2
H36D H -0.1576 0.6003 1.1524 0.044 Uiso 0.20 1 calc PR A 2
H36E H -0.0343 0.6343 1.1428 0.044 Uiso 0.20 1 calc PR A 2
H36F H -0.1134 0.6752 1.0911 0.044 Uiso 0.20 1 calc PR A 2
C37A C -0.1613(5) 0.9000(3) 1.1725(4) 0.0263(13) Uiso 0.80 1 d PU A 1
H37A H -0.2450 0.8961 1.1762 0.032 Uiso 0.80 1 calc PR A 1
C38A C -0.0934(7) 0.9339(4) 1.0822(4) 0.0288(18) Uiso 0.80 1 d PU A 1
H38A H -0.1361 0.9829 1.0706 0.043 Uiso 0.80 1 calc PR A 1
H38B H -0.0884 0.8945 1.0419 0.043 Uiso 0.80 1 calc PR A 1
H38C H -0.0136 0.9453 1.0782 0.043 Uiso 0.80 1 calc PR A 1
C39A C -0.1639(7) 0.9594(4) 1.2359(5) 0.0387(17) Uiso 0.80 1 d PU A 1
H39A H -0.0834 0.9637 1.2355 0.058 Uiso 0.80 1 calc PR A 1
H39B H -0.2133 0.9409 1.2910 0.058 Uiso 0.80 1 calc PR A 1
H39C H -0.1966 1.0115 1.2219 0.058 Uiso 0.80 1 calc PR A 1
C37B C -0.1284(19) 0.8487(11) 1.1041(16) 0.033(3) Uiso 0.20 1 d PDU A 2
H37B H -0.0622 0.8279 1.0553 0.039 Uiso 0.20 1 calc PR A 2
C38B C -0.241(2) 0.8398(16) 1.083(2) 0.047(5) Uiso 0.20 1 d PDU A 2
H38D H -0.2548 0.8859 1.0493 0.070 Uiso 0.20 1 calc PR A 2
H38E H -0.3086 0.8365 1.1346 0.070 Uiso 0.20 1 calc PR A 2
H38F H -0.2308 0.7913 1.0530 0.070 Uiso 0.20 1 calc PR A 2
C39B C -0.109(3) 0.9374(13) 1.104(2) 0.030(5) Uiso 0.20 1 d PDU A 2
H39D H -0.0995 0.9619 1.0488 0.045 Uiso 0.20 1 calc PR A 2
H39E H -0.0380 0.9428 1.1174 0.045 Uiso 0.20 1 calc PR A 2
H39F H -0.1775 0.9640 1.1447 0.045 Uiso 0.20 1 calc PR A 2
C40A C -0.2117(6) 0.7628(4) 1.2904(4) 0.0373(15) Uiso 0.80 1 d PU A 1
H40A H -0.1957 0.7037 1.2920 0.045 Uiso 0.80 1 calc PR A 1
C41A C -0.1983(6) 0.7885(4) 1.3661(4) 0.0400(17) Uiso 0.80 1 d PU A 1
H41A H -0.2355 0.8425 1.3776 0.060 Uiso 0.80 1 calc PR A 1
H41B H -0.1142 0.7882 1.3586 0.060 Uiso 0.80 1 calc PR A 1
H41C H -0.2363 0.7522 1.4124 0.060 Uiso 0.80 1 calc PR A 1
C42A C -0.3416(8) 0.7765(6) 1.2960(7) 0.073(3) Uiso 0.80 1 d PU A 1
H42A H -0.3915 0.7503 1.3467 0.109 Uiso 0.80 1 calc PR A 1
H42B H -0.3516 0.7543 1.2481 0.109 Uiso 0.80 1 calc PR A 1
H42C H -0.3645 0.8337 1.2968 0.109 Uiso 0.80 1 calc PR A 1
C40B C -0.210(2) 0.8475(13) 1.288(2) 0.047(4) Uiso 0.20 1 d PDU A 2
H40B H -0.1888 0.8240 1.3359 0.056 Uiso 0.20 1 calc PR A 2
C41B C -0.194(3) 0.9368(14) 1.283(2) 0.048(5) Uiso 0.20 1 d PDU A 2
H41D H -0.1878 0.9586 1.2273 0.072 Uiso 0.20 1 calc PR A 2
H41E H -0.1218 0.9451 1.2937 0.072 Uiso 0.20 1 calc PR A 2
H41F H -0.2620 0.9637 1.3237 0.072 Uiso 0.20 1 calc PR A 2
C42B C -0.340(2) 0.8323(19) 1.305(3) 0.071(6) Uiso 0.20 1 d PDU A 2
H42D H -0.3880 0.8828 1.3142 0.107 Uiso 0.20 1 calc PR A 2
H42E H -0.3668 0.7965 1.3534 0.107 Uiso 0.20 1 calc PR A 2
H42F H -0.3464 0.8078 1.2568 0.107 Uiso 0.20 1 calc PR A 2
C43 C 0.5448(4) 0.7485(3) 0.8608(3) 0.0257(11) Uani 1 1 d . . .
H43 H 0.4752 0.7565 0.9124 0.031 Uiso 1 1 calc R . .
C44 C 0.6360(5) 0.8008(3) 0.8684(3) 0.0342(12) Uani 1 1 d . . .
H44A H 0.6469 0.7893 0.9219 0.051 Uiso 1 1 calc R . .
H44B H 0.6086 0.8568 0.8642 0.051 Uiso 1 1 calc R . .
H44C H 0.7113 0.7898 0.8239 0.051 Uiso 1 1 calc R . .
C45 C 0.5875(5) 0.6615(3) 0.8658(3) 0.0331(12) Uani 1 1 d . . .
H45A H 0.6619 0.6508 0.8204 0.050 Uiso 1 1 calc R . .
H45B H 0.5280 0.6281 0.8614 0.050 Uiso 1 1 calc R . .
H45C H 0.6000 0.6494 0.9187 0.050 Uiso 1 1 calc R . .
C46 C 0.6140(4) 0.7417(3) 0.6811(3) 0.0316(12) Uani 1 1 d . . .
H46 H 0.6495 0.6897 0.6963 0.038 Uiso 1 1 calc R . .
C47 C 0.7142(5) 0.7979(4) 0.6529(4) 0.0435(15) Uani 1 1 d . . .
H47A H 0.7799 0.7748 0.6072 0.065 Uiso 1 1 calc R . .
H47B H 0.7414 0.8053 0.6991 0.065 Uiso 1 1 calc R . .
H47C H 0.6853 0.8494 0.6346 0.065 Uiso 1 1 calc R . .
C48 C 0.5800(5) 0.7266(4) 0.6057(3) 0.0423(14) Uani 1 1 d . . .
H48A H 0.5461 0.7762 0.5873 0.063 Uiso 1 1 calc R . .
H48B H 0.5218 0.6866 0.6208 0.063 Uiso 1 1 calc R . .
H48C H 0.6505 0.7073 0.5610 0.063 Uiso 1 1 calc R . .
C49 C 0.4751(4) 0.8802(3) 0.7669(3) 0.0282(11) Uani 1 1 d . . .
H49 H 0.5558 0.8963 0.7591 0.034 Uiso 1 1 calc R . .
C50 C 0.3923(4) 0.9157(3) 0.8470(3) 0.0308(12) Uani 1 1 d . . .
H50A H 0.3950 0.9736 0.8429 0.046 Uiso 1 1 calc R . .
H50B H 0.4172 0.8940 0.8931 0.046 Uiso 1 1 calc R . .
H50C H 0.3115 0.9022 0.8565 0.046 Uiso 1 1 calc R . .
C51 C 0.4436(5) 0.9151(3) 0.6930(3) 0.0353(13) Uani 1 1 d . . .
H51A H 0.3663 0.8987 0.6968 0.053 Uiso 1 1 calc R . .
H51B H 0.5034 0.8960 0.6421 0.053 Uiso 1 1 calc R . .
H51C H 0.4407 0.9732 0.6925 0.053 Uiso 1 1 calc R . .
C52 C 0.0251(5) 0.8015(3) 0.7975(4) 0.0390(14) Uani 1 1 d . . .
H52 H -0.0539 0.7887 0.7976 0.047 Uiso 1 1 calc R . .
C53 C 0.0769(6) 0.8515(4) 0.7205(4) 0.0541(17) Uani 1 1 d . . .
H53A H 0.0214 0.8972 0.7187 0.081 Uiso 1 1 calc R . .
H53B H 0.0920 0.8197 0.6721 0.081 Uiso 1 1 calc R . .
H53C H 0.1512 0.8704 0.7201 0.081 Uiso 1 1 calc R . .
C54 C 0.0021(5) 0.8462(3) 0.8754(3) 0.0347(13) Uani 1 1 d . . .
H54A H 0.0775 0.8577 0.8801 0.052 Uiso 1 1 calc R . .
H54B H -0.0412 0.8137 0.9236 0.052 Uiso 1 1 calc R . .
H54C H -0.0449 0.8962 0.8728 0.052 Uiso 1 1 calc R . .
C55 C 0.0111(4) 0.6516(3) 0.8891(4) 0.0373(14) Uani 1 1 d . . .
H55 H 0.0218 0.6740 0.9379 0.045 Uiso 1 1 calc R . .
C56 C 0.0497(5) 0.5635(3) 0.8923(4) 0.0422(15) Uani 1 1 d . . .
H56A H 0.0016 0.5390 0.9448 0.063 Uiso 1 1 calc R . .
H56B H 0.1330 0.5570 0.8878 0.063 Uiso 1 1 calc R . .
H56C H 0.0392 0.5377 0.8465 0.063 Uiso 1 1 calc R . .
C57 C -0.1224(5) 0.6600(4) 0.9054(4) 0.0558(18) Uani 1 1 d . . .
H57A H -0.1383 0.6420 0.8578 0.084 Uiso 1 1 calc R . .
H57B H -0.1516 0.7159 0.9142 0.084 Uiso 1 1 calc R . .
H57C H -0.1625 0.6276 0.9546 0.084 Uiso 1 1 calc R . .
C58 C 0.0920(5) 0.6527(4) 0.7098(4) 0.0491(16) Uani 1 1 d . . .
H58 H 0.0908 0.5951 0.7275 0.059 Uiso 1 1 calc R . .
C59 C 0.1896(6) 0.6569(5) 0.6318(4) 0.064(2) Uani 1 1 d . . .
H59A H 0.1745 0.6256 0.5913 0.096 Uiso 1 1 calc R . .
H59B H 0.2630 0.6356 0.6403 0.096 Uiso 1 1 calc R . .
H59C H 0.1969 0.7124 0.6115 0.096 Uiso 1 1 calc R . .
C60 C -0.0254(6) 0.6738(5) 0.6942(4) 0.071(2) Uani 1 1 d . . .
H60A H -0.0264 0.7283 0.6708 0.107 Uiso 1 1 calc R . .
H60B H -0.0912 0.6698 0.7465 0.107 Uiso 1 1 calc R . .
H60C H -0.0334 0.6369 0.6554 0.107 Uiso 1 1 calc R . .
C61A C 0.0269(16) 0.8842(15) 0.4970(16) 0.041(5) Uiso 0.25 1 d PDU B 1
H61A H 0.0359 0.8570 0.4467 0.062 Uiso 0.25 1 calc PR B 1
H61B H -0.0145 0.9368 0.4958 0.062 Uiso 0.25 1 calc PR B 1
H61C H -0.0188 0.8528 0.5454 0.062 Uiso 0.25 1 calc PR B 1
C62A C 0.1438(10) 0.8934(8) 0.5018(10) 0.034(3) Uiso 0.25 1 d PGDU B 1
C63A C 0.2367(12) 0.8349(7) 0.4820(11) 0.033(3) Uiso 0.25 1 d PGU B 1
H63A H 0.2244 0.7834 0.4693 0.039 Uiso 0.25 1 calc PR B 1
C64A C 0.3476(10) 0.8517(7) 0.4808(11) 0.034(3) Uiso 0.25 1 d PGU B 1
H64A H 0.4111 0.8118 0.4673 0.041 Uiso 0.25 1 calc PR B 1
C65A C 0.3656(10) 0.9271(8) 0.4994(11) 0.037(3) Uiso 0.25 1 d PGU B 1
H65A H 0.4414 0.9386 0.4986 0.044 Uiso 0.25 1 calc PR B 1
C66A C 0.2727(12) 0.9856(7) 0.5192(11) 0.036(3) Uiso 0.25 1 d PGU B 1
H66A H 0.2850 1.0371 0.5319 0.043 Uiso 0.25 1 calc PR B 1
C67A C 0.1618(11) 0.9687(7) 0.5204(11) 0.035(3) Uiso 0.25 1 d PGU B 1
H67A H 0.0983 1.0087 0.5339 0.041 Uiso 0.25 1 calc PR B 1
C61B C 0.0698(15) 0.8690(12) 0.5039(14) 0.030(4) Uiso 0.25 1 d PDU C 2
H61D H 0.0781 0.8430 0.4530 0.045 Uiso 0.25 1 calc PR C 2
H61E H 0.0150 0.9165 0.5096 0.045 Uiso 0.25 1 calc PR C 2
H61F H 0.0391 0.8321 0.5514 0.045 Uiso 0.25 1 calc PR C 2
C62B C 0.1881(9) 0.8924(8) 0.5005(10) 0.031(2) Uiso 0.25 1 d PGDU C 2
C63B C 0.2798(12) 0.8332(7) 0.4778(11) 0.032(3) Uiso 0.25 1 d PGU C 2
H63B H 0.2651 0.7820 0.4660 0.038 Uiso 0.25 1 calc PR C 2
C64B C 0.3931(10) 0.8491(7) 0.4722(11) 0.035(3) Uiso 0.25 1 d PGU C 2
H64B H 0.4558 0.8086 0.4566 0.042 Uiso 0.25 1 calc PR C 2
C65B C 0.4146(9) 0.9240(8) 0.4894(10) 0.035(3) Uiso 0.25 1 d PGU C 2
H65B H 0.4921 0.9349 0.4856 0.043 Uiso 0.25 1 calc PR C 2
C66B C 0.3229(12) 0.9832(7) 0.5121(10) 0.034(3) Uiso 0.25 1 d PGU C 2
H66B H 0.3376 1.0344 0.5239 0.041 Uiso 0.25 1 calc PR C 2
C67B C 0.2096(10) 0.9674(7) 0.5177(10) 0.032(3) Uiso 0.25 1 d PGU C 2
H67B H 0.1469 1.0078 0.5333 0.039 Uiso 0.25 1 calc PR C 2

loop_
_atom_site_aniso_label
_atom_site_aniso_U_11
_atom_site_aniso_U_22
_atom_site_aniso_U_33
_atom_site_aniso_U_23
_atom_site_aniso_U_13
_atom_site_aniso_U_12
Os1 0.01618(10) 0.01573(9) 0.02746(11) 0.00001(7) -0.00813(8) -0.00174(7)
Os2 0.02209(10) 0.01584(9) 0.02844(11) -0.00117(7) -0.01310(8) -0.00050(7)
P1 0.0198(6) 0.0167(6) 0.0298(7) -0.0002(5) -0.0118(5) -0.0019(5)
P2 0.0170(6) 0.0215(6) 0.0372(8) 0.0015(5) -0.0079(6) -0.0013(5)
P3 0.0212(6) 0.0188(6) 0.0297(7) 0.0006(5) -0.0105(5) -0.0004(5)
P4 0.0274(7) 0.0272(7) 0.0435(9) -0.0110(6) -0.0210(6) 0.0038(5)
N1 0.022(2) 0.022(2) 0.026(2) 0.0062(17) -0.0107(18) -0.0061(16)
N2 0.019(2) 0.0173(19) 0.032(2) -0.0040(17) -0.0091(18) -0.0007(15)
C1 0.015(2) 0.013(2) 0.036(3) -0.0028(19) -0.013(2) -0.0009(16)
C2 0.019(2) 0.013(2) 0.032(3) 0.0050(18) -0.014(2) -0.0020(17)
C3 0.013(2) 0.020(2) 0.032(3) -0.0015(19) -0.011(2) -0.0002(17)
C4 0.020(2) 0.016(2) 0.033(3) -0.0058(19) -0.013(2) 0.0001(18)
C5 0.026(3) 0.012(2) 0.039(3) 0.0001(19) -0.019(2) 0.0003(18)
C6 0.019(2) 0.018(2) 0.030(3) 0.0031(19) -0.014(2) -0.0022(17)
C7 0.022(2) 0.018(2) 0.036(3) 0.001(2) -0.016(2) -0.0050(18)
C8 0.035(3) 0.022(2) 0.032(3) 0.005(2) -0.015(2) 0.000(2)
C9 0.022(3) 0.016(2) 0.043(3) -0.003(2) -0.012(2) -0.0005(18)
C10 0.037(3) 0.018(2) 0.036(3) -0.002(2) -0.012(2) 0.002(2)
C11 0.022(3) 0.026(3) 0.032(3) 0.005(2) -0.011(2) 0.001(2)
C12 0.027(3) 0.030(3) 0.039(3) 0.003(2) -0.013(2) -0.009(2)
C13 0.027(3) 0.042(3) 0.046(4) 0.009(3) -0.011(3) -0.009(2)
C14 0.031(3) 0.046(3) 0.039(3) 0.015(3) -0.003(3) -0.004(3)
C15 0.043(4) 0.053(4) 0.031(3) 0.002(3) -0.013(3) -0.008(3)
C16 0.034(3) 0.038(3) 0.034(3) 0.009(2) -0.013(3) -0.011(2)
C17 0.054(4) 0.078(5) 0.036(4) 0.008(3) 0.000(3) -0.022(4)
C18 0.029(3) 0.016(2) 0.028(3) 0.0001(19) -0.010(2) 0.0009(19)
C19 0.030(3) 0.044(3) 0.068(5) -0.026(3) -0.007(3) -0.002(3)
C20 0.040(4) 0.042(4) 0.069(5) -0.024(3) 0.011(3) -0.008(3)
C21 0.056(4) 0.022(3) 0.031(3) -0.004(2) -0.002(3) 0.002(3)
C22 0.048(4) 0.048(4) 0.064(4) -0.028(3) -0.029(3) 0.004(3)
C23 0.030(3) 0.053(4) 0.054(4) -0.029(3) -0.009(3) 0.001(3)
C24 0.088(5) 0.041(4) 0.041(4) -0.013(3) 0.000(4) -0.006(4)
C25 0.018(2) 0.022(2) 0.034(3) 0.002(2) -0.008(2) -0.0039(19)
C26 0.024(3) 0.041(3) 0.056(4) 0.012(3) -0.013(3) -0.009(2)
C27 0.031(3) 0.021(2) 0.046(3) 0.008(2) -0.015(3) -0.003(2)
C28 0.022(3) 0.022(2) 0.039(3) 0.001(2) -0.016(2) 0.0008(19)
C29 0.019(3) 0.025(3) 0.054(4) -0.001(2) -0.013(2) 0.004(2)
C30 0.035(3) 0.032(3) 0.047(4) 0.008(3) -0.021(3) 0.001(2)
C31 0.032(3) 0.027(3) 0.040(3) -0.007(2) -0.017(3) -0.004(2)
C32 0.048(4) 0.067(5) 0.067(5) -0.031(4) -0.022(4) -0.012(3)
C33 0.066(4) 0.041(4) 0.061(4) -0.023(3) -0.036(4) 0.012(3)
C43 0.022(2) 0.026(3) 0.033(3) 0.001(2) -0.015(2) -0.0029(19)
C44 0.031(3) 0.035(3) 0.045(3) 0.002(2) -0.022(3) -0.006(2)
C45 0.034(3) 0.027(3) 0.048(3) 0.004(2) -0.027(3) -0.004(2)
C46 0.025(3) 0.030(3) 0.034(3) 0.001(2) -0.005(2) 0.004(2)
C47 0.029(3) 0.052(4) 0.039(3) 0.000(3) 0.001(3) -0.004(3)
C48 0.042(3) 0.053(4) 0.029(3) -0.007(3) -0.010(3) 0.007(3)
C49 0.024(3) 0.018(2) 0.046(3) 0.004(2) -0.017(2) -0.0016(19)
C50 0.030(3) 0.018(2) 0.049(3) -0.002(2) -0.019(3) -0.002(2)
C51 0.037(3) 0.026(3) 0.040(3) 0.009(2) -0.010(3) -0.003(2)
C52 0.041(3) 0.037(3) 0.044(4) -0.008(3) -0.025(3) 0.015(3)
C53 0.051(4) 0.043(4) 0.067(5) 0.007(3) -0.019(4) -0.001(3)
C54 0.034(3) 0.028(3) 0.042(3) -0.009(2) -0.015(3) 0.012(2)
C55 0.020(3) 0.031(3) 0.059(4) -0.005(3) -0.009(3) -0.003(2)
C56 0.027(3) 0.036(3) 0.068(4) 0.000(3) -0.021(3) -0.004(2)
C57 0.033(3) 0.058(4) 0.075(5) 0.012(4) -0.017(3) -0.011(3)
C58 0.049(4) 0.056(4) 0.054(4) -0.015(3) -0.029(3) -0.007(3)
C59 0.052(4) 0.109(6) 0.037(4) -0.022(4) -0.020(3) -0.005(4)
C60 0.063(5) 0.106(6) 0.061(5) -0.022(5) -0.038(4) -0.012(5)

loop_
_atom_type_symbol
_atom_type_description
_atom_type_scat_dispersion_real
_atom_type_scat_dispersion_imag
_atom_type_scat_source
C C 0.0033 0.0016 'International Tables Vol C Tables 4.2.6.8 and 6.1.1.4'
H H 0.0000 0.0000 'International Tables Vol C Tables 4.2.6.8 and 6.1.1.4'
N N 0.0061 0.0033 'International Tables Vol C Tables 4.2.6.8 and 6.1.1.4'
P P 0.1023 0.0942 'International Tables Vol C Tables 4.2.6.8 and 6.1.1.4'
Os Os -1.2165 7.6030 'International Tables Vol C Tables 4.2.6.8 and 6.1.1.4'

loop_
_geom_angle_atom_site_label_1
_geom_angle_atom_site_label_2
_geom_angle_atom_site_label_3
_geom_angle
C1 Os1 N1 76.13(16)
C1 Os1 P2 100.00(12)
N1 Os1 P2 97.54(10)
C1 Os1 P1 93.75(12)
N1 Os1 P1 100.63(10)
P2 Os1 P1 159.39(4)
C1 Os1 H01 77.3(16)
N1 Os1 H01 151.4(16)
P2 Os1 H01 77.0(16)
P1 Os1 H01 91.3(16)
C1 Os1 H02 137(2)
N1 Os1 H02 146(2)
P2 Os1 H02 82.1(19)
P1 Os1 H02 77.4(19)
H01 Os1 H02 62(2)
C1 Os1 H03 160(2)
N1 Os1 H03 85(2)
P2 Os1 H03 87(2)
P1 Os1 H03 85(2)
H01 Os1 H03 122(3)
H02 Os1 H03 62(3)
C3 Os2 N2 76.06(16)
C3 Os2 P4 94.25(12)
N2 Os2 P4 99.05(11)
C3 Os2 P3 96.14(12)
N2 Os2 P3 99.30(11)
P4 Os2 P3 160.63(5)
C3 Os2 H05 144.4(17)
N2 Os2 H05 138.8(17)
P4 Os2 H05 75.9(17)
P3 Os2 H05 86.2(17)
C3 Os2 H04 154(2)
N2 Os2 H04 78(2)
P4 Os2 H04 85(2)
P3 Os2 H04 92.6(19)
H05 Os2 H04 60(2)
C3 Os2 H06 74.0(19)
N2 Os2 H06 149.9(19)
P4 Os2 H06 86.1(19)
P3 Os2 H06 81.1(19)
H05 Os2 H06 71(2)
H04 Os2 H06 132(3)
C31 P1 C25 108.4(2)
C31 P1 C28 100.2(2)
C25 P1 C28 100.4(2)
C31 P1 Os1 113.56(17)
C25 P1 Os1 110.89(16)
C28 P1 Os1 121.97(16)
C37B P2 C37A 46.4(7)
C37B P2 C34A 58.7(7)
C37A P2 C34A 101.5(3)
C37B P2 C34B 108.5(10)
C37A P2 C34B 128.6(8)
C34A P2 C34B 56.7(8)
C37B P2 C40A 128.8(8)
C37A P2 C40A 104.4(3)
C34A P2 C40A 104.2(3)
C34B P2 C40A 51.3(7)
C37B P2 C40B 107.0(11)
C37A P2 C40B 65.3(8)
C34A P2 C40B 130.6(8)
C34B P2 C40B 93.2(10)
C40A P2 C40B 44.4(7)
C37B P2 Os1 113.2(7)
C37A P2 Os1 113.5(2)
C34A P2 Os1 113.9(2)
C34B P2 Os1 117.9(8)
C40A P2 Os1 117.6(2)
C40B P2 Os1 114.8(8)
C49 P3 C43 101.4(2)
C49 P3 C46 102.8(2)
C43 P3 C46 102.7(2)
C49 P3 Os2 113.52(16)
C43 P3 Os2 115.17(16)
C46 P3 Os2 119.00(18)
C52 P4 C55 101.0(3)
C52 P4 C58 103.3(3)
C55 P4 C58 101.3(3)
C52 P4 Os2 113.9(2)
C55 P4 Os2 116.36(19)
C58 P4 Os2 118.6(2)
C7 N1 C11 118.2(4)
C7 N1 Os1 117.1(3)
C11 N1 Os1 124.4(3)
C9 N2 C18 118.4(4)
C9 N2 Os2 117.9(3)
C18 N2 Os2 123.7(3)
C2 C1 C6 115.1(4)
C2 C1 Os1 130.8(3)
C6 C1 Os1 114.0(3)
C1 C2 C3 126.0(4)
C1 C2 H2 117.0
C3 C2 H2 117.0
C2 C3 C4 114.7(4)
C2 C3 Os2 131.1(3)
C4 C3 Os2 114.2(3)
C5 C4 C3 122.1(4)
C5 C4 C9 122.0(4)
C3 C4 C9 115.8(4)
C4 C5 C6 120.4(4)
C4 C5 H5 119.8
C6 C5 H5 119.8
C5 C6 C1 121.6(4)
C5 C6 C7 121.5(4)
C1 C6 C7 116.9(4)
N1 C7 C6 115.3(4)
N1 C7 C8 123.0(4)
C6 C7 C8 121.6(4)
C7 C8 H8A 109.5
C7 C8 H8B 109.5
H8A C8 H8B 109.5
C7 C8 H8C 109.5
H8A C8 H8C 109.5
H8B C8 H8C 109.5
N2 C9 C4 116.1(4)
N2 C9 C10 123.1(4)
C4 C9 C10 120.8(5)
C9 C10 H10A 109.5
C9 C10 H10B 109.5
H10A C10 H10B 109.5
C9 C10 H10C 109.5
H10A C10 H10C 109.5
H10B C10 H10C 109.5
C16 C11 C12 118.5(5)
C16 C11 N1 121.9(4)
C12 C11 N1 119.6(5)
C13 C12 C11 120.9(5)
C13 C12 H12 119.6
C11 C12 H12 119.6
C14 C13 C12 121.4(5)
C14 C13 H13 119.3
C12 C13 H13 119.3
C13 C14 C15 117.6(5)
C13 C14 C17 121.5(6)
C15 C14 C17 120.9(6)
C16 C15 C14 121.4(6)
C16 C15 H15 119.3
C14 C15 H15 119.3
C15 C16 C11 120.2(5)
C15 C16 H16 119.9
C11 C16 H16 119.9
C14 C17 H17A 109.5
C14 C17 H17B 109.5
H17A C17 H17B 109.5
C14 C17 H17C 109.5
H17A C17 H17C 109.5
H17B C17 H17C 109.5
C19 C18 C23 118.4(5)
C19 C18 N2 121.6(5)
C23 C18 N2 119.9(4)
C18 C19 C20 120.2(6)
C18 C19 H19 119.9
C20 C19 H19 119.9
C21 C20 C19 122.1(6)
C21 C20 H20 119.0
C19 C20 H20 119.0
C20 C21 C22 117.0(5)
C20 C21 C24 122.5(6)
C22 C21 C24 120.4(6)
C21 C22 C23 120.9(6)
C21 C22 H22 119.6
C23 C22 H22 119.6
C18 C23 C22 121.3(5)
C18 C23 H23 119.3
C22 C23 H23 119.3
C21 C24 H24A 109.5
C21 C24 H24B 109.5
H24A C24 H24B 109.5
C21 C24 H24C 109.5
H24A C24 H24C 109.5
H24B C24 H24C 109.5
C27 C25 C26 108.5(4)
C27 C25 P1 113.9(3)
C26 C25 P1 117.8(4)
C27 C25 H25 105.1
C26 C25 H25 105.1
P1 C25 H25 105.1
C25 C26 H26A 109.5
C25 C26 H26B 109.5
H26A C26 H26B 109.5
C25 C26 H26C 109.5
H26A C26 H26C 109.5
H26B C26 H26C 109.5
C25 C27 H27A 109.5
C25 C27 H27B 109.5
H27A C27 H27B 109.5
C25 C27 H27C 109.5
H27A C27 H27C 109.5
H27B C27 H27C 109.5
C29 C28 C30 110.9(4)
C29 C28 P1 112.3(3)
C30 C28 P1 112.8(3)
C29 C28 H28 106.8
C30 C28 H28 106.8
P1 C28 H28 106.8
C28 C29 H29A 109.5
C28 C29 H29B 109.5
H29A C29 H29B 109.5
C28 C29 H29C 109.5
H29A C29 H29C 109.5
H29B C29 H29C 109.5
C28 C30 H30A 109.5
C28 C30 H30B 109.5
H30A C30 H30B 109.5
C28 C30 H30C 109.5
H30A C30 H30C 109.5
H30B C30 H30C 109.5
C33 C31 C32 108.0(5)
C33 C31 P1 115.1(4)
C32 C31 P1 116.4(4)
C33 C31 H31 105.4
C32 C31 H31 105.4
P1 C31 H31 105.4
C31 C32 H32A 109.5
C31 C32 H32B 109.5
H32A C32 H32B 109.5
C31 C32 H32C 109.5
H32A C32 H32C 109.5
H32B C32 H32C 109.5
C31 C33 H33A 109.5
C31 C33 H33B 109.5
H33A C33 H33B 109.5
C31 C33 H33C 109.5
H33A C33 H33C 109.5
H33B C33 H33C 109.5
C35A C34A C36A 110.0(6)
C35A C34A P2 112.2(5)
C36A C34A P2 118.4(5)
C35A C34A H34A 105.0
C36A C34A H34A 105.0
P2 C34A H34A 105.0
C36B C34B C35B 110.0(10)
C36B C34B P2 108.0(19)
C35B C34B P2 121(2)
C36B C34B H34B 105.4
C35B C34B H34B 105.4
P2 C34B H34B 105.4
C34B C35B H35D 109.5
C34B C35B H35E 109.5
H35D C35B H35E 109.5
C34B C35B H35F 109.5
H35D C35B H35F 109.5
H35E C35B H35F 109.5
C34B C36B H36D 109.5
C34B C36B H36E 109.5
H36D C36B H36E 109.5
C34B C36B H36F 109.5
H36D C36B H36F 109.5
H36E C36B H36F 109.5
C39A C37A C38A 109.8(5)
C39A C37A P2 114.4(5)
C38A C37A P2 111.8(4)
C39A C37A H37A 106.8
C38A C37A H37A 106.8
P2 C37A H37A 106.8
C39B C37B C38B 109.7(9)
C39B C37B P2 109.3(17)
C38B C37B P2 122.3(18)
C39B C37B H37B 104.6
C38B C37B H37B 104.6
P2 C37B H37B 104.6
C37B C38B H38D 109.5
C37B C38B H38E 109.5
H38D C38B H38E 109.5
C37B C38B H38F 109.5
H38D C38B H38F 109.5
H38E C38B H38F 109.5
C37B C39B H39D 109.5
C37B C39B H39E 109.5
H39D C39B H39E 109.5
C37B C39B H39F 109.5
H39D C39B H39F 109.5
H39E C39B H39F 109.5
C41A C40A C42A 109.7(7)
C41A C40A P2 115.8(5)
C42A C40A P2 115.3(6)
C41A C40A H40A 104.9
C42A C40A H40A 104.9
P2 C40A H40A 104.9
C42B C40B C41B 111.2(10)
C42B C40B P2 114(2)
C41B C40B P2 110.2(19)
C42B C40B H40B 107.1
C41B C40B H40B 107.1
P2 C40B H40B 107.1
C40B C41B H41D 109.5
C40B C41B H41E 109.5
H41D C41B H41E 109.5
C40B C41B H41F 109.5
H41D C41B H41F 109.5
H41E C41B H41F 109.5
C40B C42B H42D 109.5
C40B C42B H42E 109.5
H42D C42B H42E 109.5
C40B C42B H42F 109.5
H42D C42B H42F 109.5
H42E C42B H42F 109.5
C45 C43 C44 109.8(4)
C45 C43 P3 111.4(3)
C44 C43 P3 119.5(4)
C45 C43 H43 104.9
C44 C43 H43 104.9
P3 C43 H43 104.9
C43 C44 H44A 109.5
C43 C44 H44B 109.5
H44A C44 H44B 109.5
C43 C44 H44C 109.5
H44A C44 H44C 109.5
H44B C44 H44C 109.5
C43 C45 H45A 109.5
C43 C45 H45B 109.5
H45A C45 H45B 109.5
C43 C45 H45C 109.5
H45A C45 H45C 109.5
H45B C45 H45C 109.5
C47 C46 C48 108.0(5)
C47 C46 P3 116.9(4)
C48 C46 P3 113.5(4)
C47 C46 H46 105.9
C48 C46 H46 105.9
P3 C46 H46 105.9
C46 C47 H47A 109.5
C46 C47 H47B 109.5
H47A C47 H47B 109.5
C46 C47 H47C 109.5
H47A C47 H47C 109.5
H47B C47 H47C 109.5
C46 C48 H48A 109.5
C46 C48 H48B 109.5
H48A C48 H48B 109.5
C46 C48 H48C 109.5
H48A C48 H48C 109.5
H48B C48 H48C 109.5
C51 C49 C50 111.4(4)
C51 C49 P3 113.6(4)
C50 C49 P3 111.4(3)
C51 C49 H49 106.7
C50 C49 H49 106.7
P3 C49 H49 106.7
C49 C50 H50A 109.5
C49 C50 H50B 109.5
H50A C50 H50B 109.5
C49 C50 H50C 109.5
H50A C50 H50C 109.5
H50B C50 H50C 109.5
C49 C51 H51A 109.5
C49 C51 H51B 109.5
H51A C51 H51B 109.5
C49 C51 H51C 109.5
H51A C51 H51C 109.5
H51B C51 H51C 109.5
C53 C52 C54 112.6(5)
C53 C52 P4 112.1(4)
C54 C52 P4 113.2(4)
C53 C52 H52 106.1
C54 C52 H52 106.1
P4 C52 H52 106.1
C52 C53 H53A 109.5
C52 C53 H53B 109.5
H53A C53 H53B 109.5
C52 C53 H53C 109.5
H53A C53 H53C 109.5
H53B C53 H53C 109.5
C52 C54 H54A 109.5
C52 C54 H54B 109.5
H54A C54 H54B 109.5
C52 C54 H54C 109.5
H54A C54 H54C 109.5
H54B C54 H54C 109.5
C56 C55 C57 108.3(5)
C56 C55 P4 111.7(4)
C57 C55 P4 119.2(4)
C56 C55 H55 105.5
C57 C55 H55 105.5
P4 C55 H55 105.5
C55 C56 H56A 109.5
C55 C56 H56B 109.5
H56A C56 H56B 109.5
C55 C56 H56C 109.5
H56A C56 H56C 109.5
H56B C56 H56C 109.5
C55 C57 H57A 109.5
C55 C57 H57B 109.5
H57A C57 H57B 109.5
C55 C57 H57C 109.5
H57A C57 H57C 109.5
H57B C57 H57C 109.5
C59 C58 C60 109.5(6)
C59 C58 P4 114.7(4)
C60 C58 P4 115.9(5)
C59 C58 H58 105.2
C60 C58 H58 105.2
P4 C58 H58 105.2
C58 C59 H59A 109.5
C58 C59 H59B 109.5
H59A C59 H59B 109.5
C58 C59 H59C 109.5
H59A C59 H59C 109.5
H59B C59 H59C 109.5
C58 C60 H60A 109.5
C58 C60 H60B 109.5
H60A C60 H60B 109.5
C58 C60 H60C 109.5
H60A C60 H60C 109.5
H60B C60 H60C 109.5
C63A C62A C67A 120.0
C63A C62A C61A 124.3(13)
C67A C62A C61A 115.5(13)
C64A C63A C62A 120.0
C64A C63A H63A 120.0
C62A C63A H63A 120.0
C63A C64A C65A 120.0
C63A C64A H64A 120.0
C65A C64A H64A 120.0
C66A C65A C64A 120.0
C66A C65A H65A 120.0
C64A C65A H65A 120.0
C65A C66A C67A 120.0
C65A C66A H66A 120.0
C67A C66A H66A 120.0
C66A C67A C62A 120.0
C66A C67A H67A 120.0
C62A C67A H67A 120.0
C62B C61B H61D 109.5
C62B C61B H61E 109.5
H61D C61B H61E 109.5
C62B C61B H61F 109.5
H61D C61B H61F 109.5
H61E C61B H61F 109.5
C63B C62B C67B 120.0
C63B C62B C61B 115.5(11)
C67B C62B C61B 124.5(11)
C64B C63B C62B 120.0
C64B C63B H63B 120.0
C62B C63B H63B 120.0
C63B C64B C65B 120.0
C63B C64B H64B 120.0
C65B C64B H64B 120.0
C66B C65B C64B 120.0
C66B C65B H65B 120.0
C64B C65B H65B 120.0
C65B C66B C67B 120.0
C65B C66B H66B 120.0
C67B C66B H66B 120.0
C66B C67B C62B 120.0
C66B C67B H67B 120.0
C62B C67B H67B 120.0

loop_
_geom_bond_atom_site_label_1
_geom_bond_atom_site_label_2
_geom_bond_distance
Os1 C1 2.119(5)
Os1 N1 2.177(4)
Os1 P2 2.3325(16)
Os1 P1 2.3347(15)
Os1 H01 1.578(10)
Os1 H02 1.582(10)
Os1 H03 1.587(10)
Os2 C3 2.126(5)
Os2 N2 2.168(4)
Os2 P4 2.3378(17)
Os2 P3 2.3406(15)
Os2 H05 1.585(10)
Os2 H04 1.589(10)
Os2 H06 1.582(10)
P1 C31 1.860(5)
P1 C25 1.861(5)
P1 C28 1.869(5)
P2 C37B 1.79(2)
P2 C37A 1.852(6)
P2 C34A 1.857(6)
P2 C34B 1.86(2)
P2 C40A 1.867(7)
P2 C40B 1.91(3)
P3 C49 1.862(5)
P3 C43 1.874(5)
P3 C46 1.877(5)
P4 C52 1.855(5)
P4 C55 1.876(6)
P4 C58 1.885(6)
N1 C7 1.321(6)
N1 C11 1.424(6)
N2 C9 1.301(6)
N2 C18 1.436(6)
C1 C2 1.407(6)
C1 C6 1.431(6)
C2 C3 1.410(6)
C2 H2 0.9500
C3 C4 1.437(6)
C4 C5 1.375(7)
C4 C9 1.446(6)
C5 C6 1.396(6)
C5 H5 0.9500
C6 C7 1.437(7)
C7 C8 1.502(6)
C8 H8A 0.9800
C8 H8B 0.9800
C8 H8C 0.9800
C9 C10 1.509(6)
C10 H10A 0.9800
C10 H10B 0.9800
C10 H10C 0.9800
C11 C16 1.379(7)
C11 C12 1.392(6)
C12 C13 1.371(7)
C12 H12 0.9500
C13 C14 1.369(8)
C13 H13 0.9500
C14 C15 1.402(8)
C14 C17 1.503(8)
C15 C16 1.376(7)
C15 H15 0.9500
C16 H16 0.9500
C17 H17A 0.9800
C17 H17B 0.9800
C17 H17C 0.9800
C18 C19 1.363(7)
C18 C23 1.367(7)
C19 C20 1.376(8)
C19 H19 0.9500
C20 C21 1.374(8)
C20 H20 0.9500
C21 C22 1.374(8)
C21 C24 1.504(7)
C22 C23 1.375(7)
C22 H22 0.9500
C23 H23 0.9500
C24 H24A 0.9800
C24 H24B 0.9800
C24 H24C 0.9800
C25 C27 1.532(6)
C25 C26 1.539(7)
C25 H25 1.0000
C26 H26A 0.9800
C26 H26B 0.9800
C26 H26C 0.9800
C27 H27A 0.9800
C27 H27B 0.9800
C27 H27C 0.9800
C28 C29 1.507(7)
C28 C30 1.523(7)
C28 H28 1.0000
C29 H29A 0.9800
C29 H29B 0.9800
C29 H29C 0.9800
C30 H30A 0.9800
C30 H30B 0.9800
C30 H30C 0.9800
C31 C33 1.526(7)
C31 C32 1.530(7)
C31 H31 1.0000
C32 H32A 0.9800
C32 H32B 0.9800
C32 H32C 0.9800
C33 H33A 0.9800
C33 H33B 0.9800
C33 H33C 0.9800
C34A C35A 1.508(11)
C34A C36A 1.518(9)
C34A H34A 1.0000
C35A H35A 0.9800
C35A H35B 0.9800
C35A H35C 0.9800
C36A H36A 0.9800
C36A H36B 0.9800
C36A H36C 0.9800
C34B C36B 1.534(10)
C34B C35B 1.538(10)
C34B H34B 1.0000
C35B H35D 0.9800
C35B H35E 0.9800
C35B H35F 0.9800
C36B H36D 0.9800
C36B H36E 0.9800
C36B H36F 0.9800
C37A C39A 1.528(9)
C37A C38A 1.587(9)
C37A H37A 1.0000
C38A H38A 0.9800
C38A H38B 0.9800
C38A H38C 0.9800
C39A H39A 0.9800
C39A H39B 0.9800
C39A H39C 0.9800
C37B C39B 1.540(10)
C37B C38B 1.543(10)
C37B H37B 1.0000
C38B H38D 0.9800
C38B H38E 0.9800
C38B H38F 0.9800
C39B H39D 0.9800
C39B H39E 0.9800
C39B H39F 0.9800
C40A C41A 1.469(9)
C40A C42A 1.536(11)
C40A H40A 1.0000
C41A H41A 0.9800
C41A H41B 0.9800
C41A H41C 0.9800
C42A H42A 0.9800
C42A H42B 0.9800
C42A H42C 0.9800
C40B C42B 1.533(10)
C40B C41B 1.534(10)
C40B H40B 1.0000
C41B H41D 0.9800
C41B H41E 0.9800
C41B H41F 0.9800
C42B H42D 0.9800
C42B H42E 0.9800
C42B H42F 0.9800
C43 C45 1.520(6)
C43 C44 1.521(6)
C43 H43 1.0000
C44 H44A 0.9800
C44 H44B 0.9800
C44 H44C 0.9800
C45 H45A 0.9800
C45 H45B 0.9800
C45 H45C 0.9800
C46 C47 1.535(7)
C46 C48 1.536(7)
C46 H46 1.0000
C47 H47A 0.9800
C47 H47B 0.9800
C47 H47C 0.9800
C48 H48A 0.9800
C48 H48B 0.9800
C48 H48C 0.9800
C49 C51 1.517(7)
C49 C50 1.527(7)
C49 H49 1.0000
C50 H50A 0.9800
C50 H50B 0.9800
C50 H50C 0.9800
C51 H51A 0.9800
C51 H51B 0.9800
C51 H51C 0.9800
C52 C53 1.499(8)
C52 C54 1.517(7)
C52 H52 1.0000
C53 H53A 0.9800
C53 H53B 0.9800
C53 H53C 0.9800
C54 H54A 0.9800
C54 H54B 0.9800
C54 H54C 0.9800
C55 C56 1.521(7)
C55 C57 1.534(7)
C55 H55 1.0000
C56 H56A 0.9800
C56 H56B 0.9800
C56 H56C 0.9800
C57 H57A 0.9800
C57 H57B 0.9800
C57 H57C 0.9800
C58 C59 1.456(8)
C58 C60 1.538(9)
C58 H58 1.0000
C59 H59A 0.9800
C59 H59B 0.9800
C59 H59C 0.9800
C60 H60A 0.9800
C60 H60B 0.9800
C60 H60C 0.9800
C61A C62A 1.467(16)
C61A H61A 0.9800
C61A H61B 0.9800
C61A H61C 0.9800
C62A C63A 1.3900
C62A C67A 1.3900
C63A C64A 1.3900
C63A H63A 0.9500
C64A C65A 1.3900
C64A H64A 0.9500
C65A C66A 1.3900
C65A H65A 0.9500
C66A C67A 1.3900
C66A H66A 0.9500
C67A H67A 0.9500
C61B C62B 1.500(15)
C61B H61D 0.9800
C61B H61E 0.9800
C61B H61F 0.9800
C62B C63B 1.3900
C62B C67B 1.3900
C63B C64B 1.3900
C63B H63B 0.9500
C64B C65B 1.3900
C64B H64B 0.9500
C65B C66B 1.3900
C65B H65B 0.9500
C66B C67B 1.3900
C66B H66B 0.9500
C67B H67B 0.9500
